data_7037308
loop_
_publ_author_name
'Zhou, Yuhan'
'Dong, Xiaoliang'
'Zhang, Yixin'
'Tong, Peng'
'Qu, Jingping'

_publ_section_title
;
 Highly selective fluorescence sensors for the fluoride anion based on
 carboxylate-bridged diiron complexes.
;
_journal_issue 16
_journal_name_full 'Dalton transactions (Cambridge, England : 2003)'
_journal_page_first 6839
_journal_page_last 6846
_journal_paper_doi 10.1039/c5dt03801d
_journal_volume 45
_journal_year 2016
_chemical_formula_sum 'C47 H57 F6 Fe2 N2 O3 P S2'
_chemical_formula_weight 1018.74
_chemical_name_systematic
; 
 ? 
;
_space_group_IT_number 14
_symmetry_cell_setting monoclinic
_symmetry_space_group_name_Hall '-P 2ybc'
_symmetry_space_group_name_H-M 'P 1 21/c 1'
_atom_sites_solution_hydrogens geom
_atom_sites_solution_primary direct
_atom_sites_solution_secondary difmap
_audit_creation_method SHELXL-97
_audit_update_record
;
2015-11-06 deposited with the CCDC.
2015-11-18 downloaded from the CCDC.
;
_cell_angle_alpha 90.00
_cell_angle_beta 105.609(2)
_cell_angle_gamma 90.00
_cell_formula_units_Z 4
_cell_length_a 17.6823(6)
_cell_length_b 15.2698(5)
_cell_length_c 18.2002(7)
_cell_measurement_temperature 173(2)
_cell_volume 4732.9(3)
_computing_cell_refinement 'Bruker SMART'
_computing_data_collection 'Bruker SMART'
_computing_data_reduction 'Bruker SAINT'
_computing_molecular_graphics 'Bruker SHELXTL'
_computing_publication_material 'Bruker SHELXTL'
_computing_structure_refinement 'Bruker SHELXTL'
_computing_structure_solution 'Bruker SHELXTL'
_diffrn_ambient_temperature 173(2)
_diffrn_measured_fraction_theta_full 0.999
_diffrn_measured_fraction_theta_max 0.999
_diffrn_measurement_device_type 'CCD area detector'
_diffrn_measurement_method 'phi and omega scans'
_diffrn_radiation_monochromator graphite
_diffrn_radiation_source 'fine-focus sealed tube'
_diffrn_radiation_type MoK\a
_diffrn_radiation_wavelength 0.71073
_diffrn_reflns_av_R_equivalents 0.0704
_diffrn_reflns_av_sigmaI/netI 0.0410
_diffrn_reflns_limit_h_max 21
_diffrn_reflns_limit_h_min -21
_diffrn_reflns_limit_k_max 18
_diffrn_reflns_limit_k_min -18
_diffrn_reflns_limit_l_max 21
_diffrn_reflns_limit_l_min -21
_diffrn_reflns_number 79966
_diffrn_reflns_theta_full 25.00
_diffrn_reflns_theta_max 25.00
_diffrn_reflns_theta_min 2.30
_exptl_absorpt_coefficient_mu 0.801
_exptl_absorpt_correction_T_max 0.9030
_exptl_absorpt_correction_T_min 0.7669
_exptl_absorpt_correction_type none
_exptl_crystal_colour black
_exptl_crystal_density_diffrn 1.430
_exptl_crystal_density_method 'not measured'
_exptl_crystal_description block
_exptl_crystal_F_000 2120
_exptl_crystal_size_max 0.35
_exptl_crystal_size_mid 0.22
_exptl_crystal_size_min 0.13
_refine_diff_density_max 1.734
_refine_diff_density_min -0.711
_refine_diff_density_rms 0.081
_refine_ls_extinction_method none
_refine_ls_goodness_of_fit_ref 1.000
_refine_ls_hydrogen_treatment 'riding mode'
_refine_ls_matrix_type full
_refine_ls_number_parameters 552
_refine_ls_number_reflns 8327
_refine_ls_number_restraints 0
_refine_ls_restrained_S_all 1.000
_refine_ls_R_factor_all 0.0859
_refine_ls_R_factor_gt 0.0573
_refine_ls_shift/su_max 0.001
_refine_ls_shift/su_mean 0.000
_refine_ls_structure_factor_coef Fsqd
_refine_ls_weighting_details 'calc w=1/[\s^2^(Fo^2^)+(0.0780P)^2^+10.6403P] where P=(Fo^2^+2Fc^2^)/3'
_refine_ls_weighting_scheme calc
_refine_ls_wR_factor_gt 0.1425
_refine_ls_wR_factor_ref 0.1543
_reflns_number_gt 6151
_reflns_number_total 8327
_reflns_threshold_expression >2sigma(I)
_cod_data_source_file c5dt03801d2.cif
_cod_data_source_block 5b
_cod_depositor_comments
;
The following automatic conversions were performed:

'_symmetry_cell_setting' value 'Monoclinic' changed to 'monoclinic'
according to
/usr/data/users/saulius/crontab/automatic-downloads/rss-feeds/RSC/lib/dictionaries/cif_core.dic
dictionary named 'cif_core.dic' version 2.4.2 from 2011-04-26.

Automatic conversion script
Id: cif_fix_values 4268 2015-11-12 08:31:59Z antanas 

 Adding full bibliography for 7037307--7037309.cif.
;
_cod_original_sg_symbol_H-M 'P2(1)/c  '
_cod_database_code 7037308

loop_
_symmetry_equiv_pos_as_xyz
'x, y, z'
'-x, y+1/2, -z+1/2'
'-x, -y, -z'
'x, -y-1/2, z-1/2'

loop_
_atom_site_label
_atom_site_type_symbol
_atom_site_fract_x
_atom_site_fract_y
_atom_site_fract_z
_atom_site_U_iso_or_equiv
_atom_site_adp_type
_atom_site_occupancy
_atom_site_symmetry_multiplicity
_atom_site_calc_flag
_atom_site_refinement_flags
P1 P 1.29160(7) 0.88834(9) 1.08181(8) 0.0433(3) Uani 1 1 d .
Fe1 Fe 1.72685(3) 0.66229(4) 0.83868(4) 0.02897(17) Uani 1 1 d .
Fe2 Fe 1.65637(3) 0.52965(4) 0.75927(3) 0.02522(16) Uani 1 1 d .
S1 S 1.66741(6) 0.66200(7) 0.71541(6) 0.0320(3) Uani 1 1 d .
S2 S 1.72667(6) 0.52575(7) 0.87885(7) 0.0367(3) Uani 1 1 d .
O1 O 1.62539(14) 0.68259(17) 0.86149(15) 0.0263(6) Uani 1 1 d .
O2 O 1.56419(15) 0.56902(18) 0.79226(16) 0.0296(6) Uani 1 1 d .
O3 O 1.18564(18) 0.6676(2) 0.8215(2) 0.0494(9) Uani 1 1 d .
N1 N 1.28500(19) 0.7509(2) 0.8963(2) 0.0343(8) Uani 1 1 d .
H1A H 1.2931 0.7951 0.9286 0.041 Uiso 1 1 calc R
N2 N 1.15825(19) 0.7687(3) 0.9010(2) 0.0410(9) Uani 1 1 d .
H2A H 1.1756 0.8145 0.9300 0.049 Uiso 1 1 calc R
F1 F 1.3137(2) 0.9878(2) 1.0948(2) 0.0797(11) Uani 1 1 d .
F2 F 1.2552(2) 0.8889(3) 1.15066(19) 0.0946(13) Uani 1 1 d .
F3 F 1.26948(19) 0.78742(19) 1.06510(18) 0.0664(9) Uani 1 1 d .
F4 F 1.32599(19) 0.8893(2) 1.00900(19) 0.0633(8) Uani 1 1 d .
F5 F 1.20848(18) 0.9138(2) 1.02565(18) 0.0668(9) Uani 1 1 d .
F6 F 1.37514(19) 0.8624(2) 1.1330(2) 0.0753(10) Uani 1 1 d .
C1 C 1.85087(18) 0.6679(2) 0.8721(2) 0.0484(14) Uani 1 1 d G
C2 C 1.82162(19) 0.6923(2) 0.93470(19) 0.0490(13) Uani 1 1 d G
C3 C 1.77328(19) 0.7674(2) 0.91288(17) 0.0360(11) Uani 1 1 d G
C4 C 1.77267(19) 0.7893(2) 0.83686(18) 0.0375(11) Uani 1 1 d G
C5 C 1.82061(19) 0.7279(2) 0.8117(2) 0.0480(13) Uani 1 1 d G
C6 C 1.9070(3) 0.5941(4) 0.8714(5) 0.095(3) Uani 1 1 d .
H6A H 1.9610 0.6155 0.8898 0.143 Uiso 1 1 calc R
H6B H 1.8980 0.5719 0.8193 0.143 Uiso 1 1 calc R
H6C H 1.8984 0.5469 0.9048 0.143 Uiso 1 1 calc R
C7 C 1.8427(4) 0.6515(4) 1.0119(4) 0.079(2) Uani 1 1 d .
H7A H 1.8898 0.6799 1.0439 0.119 Uiso 1 1 calc R
H7B H 1.8531 0.5889 1.0073 0.119 Uiso 1 1 calc R
H7C H 1.7992 0.6587 1.0351 0.119 Uiso 1 1 calc R
C8 C 1.7314(3) 0.8144(3) 0.9625(3) 0.0492(13) Uani 1 1 d .
H8A H 1.7654 0.8605 0.9912 0.074 Uiso 1 1 calc R
H8B H 1.7183 0.7728 0.9982 0.074 Uiso 1 1 calc R
H8C H 1.6831 0.8406 0.9306 0.074 Uiso 1 1 calc R
C9 C 1.7294(3) 0.8659(3) 0.7927(3) 0.0558(14) Uani 1 1 d .
H9A H 1.7637 0.9174 0.8015 0.084 Uiso 1 1 calc R
H9B H 1.6824 0.8782 0.8097 0.084 Uiso 1 1 calc R
H9C H 1.7140 0.8518 0.7382 0.084 Uiso 1 1 calc R
C10 C 1.8429(4) 0.7314(4) 0.7371(4) 0.079(2) Uani 1 1 d .
H10A H 1.8898 0.7679 0.7433 0.118 Uiso 1 1 calc R
H10B H 1.7995 0.7567 0.6974 0.118 Uiso 1 1 calc R
H10C H 1.8538 0.6721 0.7222 0.118 Uiso 1 1 calc R
C11 C 1.58152(16) 0.4436(2) 0.68211(18) 0.0387(11) Uani 1 1 d G
C12 C 1.62925(17) 0.4881(2) 0.64254(17) 0.0390(11) Uani 1 1 d G
C13 C 1.70899(17) 0.4684(2) 0.67941(17) 0.0348(10) Uani 1 1 d G
C14 C 1.71053(16) 0.41185(19) 0.74177(18) 0.0334(10) Uani 1 1 d G
C15 C 1.63176(16) 0.39651(19) 0.74344(18) 0.0360(11) Uani 1 1 d G
C16 C 1.4932(3) 0.4452(4) 0.6627(3) 0.0561(15) Uani 1 1 d .
H16A H 1.4718 0.3987 0.6258 0.084 Uiso 1 1 calc R
H16B H 1.4740 0.5021 0.6404 0.084 Uiso 1 1 calc R
H16C H 1.4762 0.4359 0.7091 0.084 Uiso 1 1 calc R
C17 C 1.5986(3) 0.5389(4) 0.5704(3) 0.0606(16) Uani 1 1 d .
H17A H 1.5923 0.4997 0.5265 0.091 Uiso 1 1 calc R
H17B H 1.6358 0.5856 0.5676 0.091 Uiso 1 1 calc R
H17C H 1.5477 0.5647 0.5697 0.091 Uiso 1 1 calc R
C18 C 1.7779(3) 0.4986(3) 0.6546(3) 0.0462(12) Uani 1 1 d .
H18A H 1.7884 0.4571 0.6174 0.069 Uiso 1 1 calc R
H18B H 1.8238 0.5021 0.6988 0.069 Uiso 1 1 calc R
H18C H 1.7670 0.5566 0.6310 0.069 Uiso 1 1 calc R
C19 C 1.7818(3) 0.3661(3) 0.7904(3) 0.0463(12) Uani 1 1 d .
H19A H 1.7908 0.3119 0.7652 0.069 Uiso 1 1 calc R
H19B H 1.7734 0.3521 0.8402 0.069 Uiso 1 1 calc R
H19C H 1.8277 0.4044 0.7976 0.069 Uiso 1 1 calc R
C20 C 1.6050(3) 0.3390(3) 0.7984(3) 0.0551(14) Uani 1 1 d .
H20A H 1.5972 0.2792 0.7782 0.083 Uiso 1 1 calc R
H20B H 1.5555 0.3615 0.8053 0.083 Uiso 1 1 calc R
H20C H 1.6450 0.3388 0.8476 0.083 Uiso 1 1 calc R
C21 C 1.5734(3) 0.7210(3) 0.6895(3) 0.0415(11) Uani 1 1 d .
H21A H 1.5295 0.6785 0.6785 0.050 Uiso 1 1 calc R
H21B H 1.5690 0.7584 0.7325 0.050 Uiso 1 1 calc R
C22 C 1.5686(4) 0.7772(4) 0.6196(3) 0.0709(18) Uani 1 1 d .
H22A H 1.5183 0.8084 0.6057 0.106 Uiso 1 1 calc R
H22B H 1.5727 0.7399 0.5770 0.106 Uiso 1 1 calc R
H22C H 1.6117 0.8197 0.6309 0.106 Uiso 1 1 calc R
C23 C 1.6680(3) 0.5131(4) 0.9477(3) 0.0563(14) Uani 1 1 d .
H23A H 1.6641 0.5701 0.9724 0.068 Uiso 1 1 calc R
H23B H 1.6143 0.4936 0.9210 0.068 Uiso 1 1 calc R
C24 C 1.7068(5) 0.4466(5) 1.0071(4) 0.090(2) Uani 1 1 d .
H24A H 1.6756 0.4396 1.0439 0.134 Uiso 1 1 calc R
H24B H 1.7597 0.4666 1.0338 0.134 Uiso 1 1 calc R
H24C H 1.7102 0.3903 0.9824 0.134 Uiso 1 1 calc R
C25 C 1.5657(2) 0.6350(3) 0.8346(2) 0.0242(9) Uani 1 1 d .
C26 C 1.4919(2) 0.6610(3) 0.8525(2) 0.0268(9) Uani 1 1 d .
C27 C 1.4202(2) 0.6237(3) 0.8132(2) 0.0324(10) Uani 1 1 d .
H27A H 1.4192 0.5784 0.7772 0.039 Uiso 1 1 calc R
C28 C 1.3505(2) 0.6522(3) 0.8262(3) 0.0365(11) Uani 1 1 d .
H28A H 1.3020 0.6269 0.7987 0.044 Uiso 1 1 calc R
C29 C 1.3514(2) 0.7175(3) 0.8793(2) 0.0275(9) Uani 1 1 d .
C30 C 1.4235(2) 0.7527(3) 0.9201(2) 0.0316(10) Uani 1 1 d .
H30A H 1.4248 0.7961 0.9578 0.038 Uiso 1 1 calc R
C31 C 1.4924(2) 0.7253(3) 0.9062(2) 0.0299(9) Uani 1 1 d .
H31A H 1.5408 0.7506 0.9337 0.036 Uiso 1 1 calc R
C32 C 1.2075(2) 0.7237(3) 0.8691(3) 0.0330(10) Uani 1 1 d .
C33 C 1.0775(2) 0.7416(3) 0.8874(3) 0.0413(11) Uani 1 1 d .
H33A H 1.0743 0.6941 0.9234 0.050 Uiso 1 1 calc R
H33B H 1.0589 0.7179 0.8350 0.050 Uiso 1 1 calc R
C34 C 1.0247(2) 0.8156(3) 0.8967(3) 0.0346(10) Uani 1 1 d .
C35 C 1.0060(2) 0.8291(3) 0.9665(3) 0.0383(11) Uani 1 1 d .
C36 C 1.0428(3) 0.7813(4) 1.0348(3) 0.0576(15) Uani 1 1 d .
H36A H 1.0807 0.7375 1.0340 0.069 Uiso 1 1 calc R
C37 C 1.0232(4) 0.7991(5) 1.1006(4) 0.076(2) Uani 1 1 d .
H37A H 1.0494 0.7685 1.1457 0.092 Uiso 1 1 calc R
C38 C 0.9666(4) 0.8602(5) 1.1043(4) 0.0714(19) Uani 1 1 d .
H38A H 0.9524 0.8683 1.1506 0.086 Uiso 1 1 calc R
C39 C 0.9315(3) 0.9082(4) 1.0425(4) 0.0614(17) Uani 1 1 d .
H39A H 0.8936 0.9510 1.0460 0.074 Uiso 1 1 calc R
C40 C 0.9506(3) 0.8953(3) 0.9716(3) 0.0405(12) Uani 1 1 d .
C41 C 0.9176(3) 0.9473(3) 0.9091(3) 0.0441(12) Uani 1 1 d .
H41A H 0.8797 0.9900 0.9127 0.053 Uiso 1 1 calc R
C42 C 0.9387(2) 0.9386(3) 0.8404(3) 0.0378(11) Uani 1 1 d .
C43 C 0.9070(3) 0.9944(3) 0.7767(3) 0.0516(13) Uani 1 1 d .
H43A H 0.8698 1.0381 0.7800 0.062 Uiso 1 1 calc R
C44 C 0.9294(3) 0.9856(4) 0.7116(3) 0.0568(15) Uani 1 1 d .
H44A H 0.9079 1.0232 0.6696 0.068 Uiso 1 1 calc R
C45 C 0.9838(3) 0.9219(4) 0.7059(3) 0.0530(14) Uani 1 1 d .
H45A H 0.9988 0.9165 0.6597 0.064 Uiso 1 1 calc R
C46 C 1.0158(3) 0.8672(3) 0.7650(3) 0.0398(11) Uani 1 1 d .
H46A H 1.0532 0.8247 0.7597 0.048 Uiso 1 1 calc R
C47 C 0.9942(2) 0.8725(3) 0.8349(2) 0.0313(10) Uani 1 1 d .

loop_
_atom_site_aniso_label
_atom_site_aniso_U_11
_atom_site_aniso_U_22
_atom_site_aniso_U_33
_atom_site_aniso_U_23
_atom_site_aniso_U_13
_atom_site_aniso_U_12
P1 0.0399(7) 0.0434(7) 0.0466(8) -0.0044(6) 0.0116(6) 0.0024(6)
Fe1 0.0186(3) 0.0248(3) 0.0447(4) -0.0093(3) 0.0106(3) -0.0039(2)
Fe2 0.0189(3) 0.0194(3) 0.0374(4) -0.0047(2) 0.0077(2) 0.0013(2)
S1 0.0330(6) 0.0275(6) 0.0400(6) -0.0027(5) 0.0174(5) 0.0004(4)
S2 0.0326(6) 0.0305(6) 0.0413(7) -0.0006(5) 0.0002(5) 0.0059(5)
O1 0.0183(14) 0.0262(15) 0.0360(16) -0.0042(12) 0.0101(12) -0.0014(11)
O2 0.0201(14) 0.0277(15) 0.0411(17) -0.0068(13) 0.0084(12) -0.0010(11)
O3 0.0285(17) 0.060(2) 0.063(2) -0.0277(19) 0.0166(16) -0.0095(16)
N1 0.0236(18) 0.035(2) 0.047(2) -0.0089(17) 0.0128(16) -0.0007(15)
N2 0.0204(18) 0.042(2) 0.062(3) -0.0122(19) 0.0128(17) -0.0022(16)
F1 0.081(2) 0.052(2) 0.102(3) -0.0334(19) 0.017(2) 0.0055(18)
F2 0.091(3) 0.151(4) 0.047(2) -0.011(2) 0.0274(19) -0.007(3)
F3 0.072(2) 0.0436(17) 0.072(2) 0.0090(16) -0.0005(17) -0.0145(15)
F4 0.069(2) 0.0568(19) 0.076(2) -0.0084(16) 0.0403(18) -0.0041(16)
F5 0.0491(18) 0.085(2) 0.063(2) 0.0014(18) 0.0094(15) 0.0194(17)
F6 0.0514(19) 0.067(2) 0.090(3) -0.0060(19) -0.0111(18) 0.0061(16)
C1 0.018(2) 0.044(3) 0.082(4) -0.028(3) 0.012(2) -0.010(2)
C2 0.030(2) 0.045(3) 0.059(3) -0.013(3) -0.009(2) -0.010(2)
C3 0.030(2) 0.032(2) 0.046(3) -0.016(2) 0.011(2) -0.0144(19)
C4 0.037(2) 0.029(2) 0.051(3) -0.013(2) 0.020(2) -0.0153(19)
C5 0.034(2) 0.051(3) 0.068(3) -0.023(3) 0.028(2) -0.025(2)
C6 0.021(3) 0.064(4) 0.192(8) -0.048(5) 0.013(4) 0.003(3)
C7 0.074(4) 0.068(4) 0.069(4) 0.002(3) -0.028(3) -0.009(3)
C8 0.048(3) 0.054(3) 0.049(3) -0.026(3) 0.018(2) -0.011(2)
C9 0.071(4) 0.032(3) 0.067(4) -0.002(2) 0.022(3) -0.018(3)
C10 0.072(4) 0.092(5) 0.099(5) -0.055(4) 0.067(4) -0.055(4)
C11 0.029(2) 0.031(2) 0.052(3) -0.021(2) 0.003(2) 0.0046(19)
C12 0.041(3) 0.036(3) 0.038(3) -0.016(2) 0.006(2) 0.007(2)
C13 0.036(2) 0.032(2) 0.037(3) -0.013(2) 0.011(2) 0.0032(19)
C14 0.023(2) 0.023(2) 0.053(3) -0.017(2) 0.008(2) 0.0034(17)
C15 0.031(2) 0.017(2) 0.060(3) -0.016(2) 0.012(2) -0.0052(17)
C16 0.024(2) 0.059(3) 0.078(4) -0.035(3) 0.001(2) -0.002(2)
C17 0.068(4) 0.065(4) 0.038(3) -0.012(3) -0.003(3) 0.024(3)
C18 0.039(3) 0.052(3) 0.053(3) -0.014(2) 0.022(2) 0.002(2)
C19 0.035(3) 0.036(3) 0.065(3) -0.006(2) 0.009(2) 0.013(2)
C20 0.055(3) 0.029(3) 0.086(4) -0.003(3) 0.027(3) -0.009(2)
C21 0.045(3) 0.039(3) 0.041(3) 0.004(2) 0.012(2) 0.012(2)
C22 0.088(5) 0.076(4) 0.052(3) 0.021(3) 0.023(3) 0.033(4)
C23 0.068(4) 0.049(3) 0.051(3) 0.018(3) 0.015(3) 0.005(3)
C24 0.126(6) 0.075(5) 0.069(4) 0.035(4) 0.029(4) 0.013(4)
C25 0.0179(19) 0.026(2) 0.030(2) 0.0044(17) 0.0096(16) 0.0027(16)
C26 0.022(2) 0.027(2) 0.034(2) 0.0028(18) 0.0119(17) 0.0025(17)
C27 0.026(2) 0.039(2) 0.036(2) -0.010(2) 0.0140(19) -0.0026(19)
C28 0.023(2) 0.047(3) 0.041(3) -0.008(2) 0.0104(19) -0.0056(19)
C29 0.020(2) 0.028(2) 0.037(2) 0.0046(18) 0.0124(17) 0.0022(17)
C30 0.026(2) 0.033(2) 0.037(2) -0.0096(19) 0.0109(18) -0.0017(18)
C31 0.0191(19) 0.034(2) 0.037(2) -0.0003(19) 0.0084(17) -0.0020(17)
C32 0.023(2) 0.035(2) 0.042(3) 0.001(2) 0.0112(19) 0.0014(19)
C33 0.026(2) 0.033(2) 0.068(3) -0.003(2) 0.018(2) -0.0026(19)
C34 0.016(2) 0.033(2) 0.055(3) -0.003(2) 0.0103(19) -0.0042(17)
C35 0.024(2) 0.046(3) 0.046(3) -0.003(2) 0.012(2) -0.013(2)
C36 0.046(3) 0.072(4) 0.054(3) 0.014(3) 0.012(3) -0.013(3)
C37 0.081(5) 0.097(5) 0.051(4) 0.013(4) 0.017(3) -0.031(4)
C38 0.068(4) 0.105(5) 0.052(4) -0.016(4) 0.036(3) -0.039(4)
C39 0.049(3) 0.076(4) 0.069(4) -0.030(3) 0.033(3) -0.029(3)
C40 0.026(2) 0.049(3) 0.051(3) -0.018(2) 0.018(2) -0.014(2)
C41 0.025(2) 0.042(3) 0.065(3) -0.017(2) 0.012(2) 0.002(2)
C42 0.021(2) 0.038(3) 0.051(3) -0.008(2) 0.003(2) -0.0041(19)
C43 0.038(3) 0.044(3) 0.069(4) 0.002(3) 0.006(3) 0.002(2)
C44 0.054(3) 0.059(4) 0.050(3) 0.011(3) 0.001(3) -0.012(3)
C45 0.048(3) 0.066(4) 0.045(3) -0.001(3) 0.013(3) -0.021(3)
C46 0.027(2) 0.049(3) 0.046(3) -0.010(2) 0.014(2) -0.010(2)
C47 0.022(2) 0.033(2) 0.039(3) -0.0071(19) 0.0087(18) -0.0084(18)

loop_
_atom_type_symbol
_atom_type_description
_atom_type_scat_dispersion_real
_atom_type_scat_dispersion_imag
_atom_type_scat_source
C C 0.0033 0.0016 'International Tables Vol C Tables 4.2.6.8 and 6.1.1.4'
H H 0.0000 0.0000 'International Tables Vol C Tables 4.2.6.8 and 6.1.1.4'
N N 0.0061 0.0033 'International Tables Vol C Tables 4.2.6.8 and 6.1.1.4'
O O 0.0106 0.0060 'International Tables Vol C Tables 4.2.6.8 and 6.1.1.4'
F F 0.0171 0.0103 'International Tables Vol C Tables 4.2.6.8 and 6.1.1.4'
P P 0.1023 0.0942 'International Tables Vol C Tables 4.2.6.8 and 6.1.1.4'
S S 0.1246 0.1234 'International Tables Vol C Tables 4.2.6.8 and 6.1.1.4'
Fe Fe 0.3463 0.8444 'International Tables Vol C Tables 4.2.6.8 and 6.1.1.4'

loop_
_geom_angle_atom_site_label_1
_geom_angle_atom_site_label_2
_geom_angle_atom_site_label_3
_geom_angle
F2 P1 F1 90.8(2)
F2 P1 F6 92.9(2)
F1 P1 F6 89.9(2)
F2 P1 F5 90.3(2)
F1 P1 F5 90.6(2)
F6 P1 F5 176.8(2)
F2 P1 F3 91.5(2)
F1 P1 F3 177.6(2)
F6 P1 F3 90.74(18)
F5 P1 F3 88.68(19)
F2 P1 F4 177.8(2)
F1 P1 F4 88.9(2)
F6 P1 F4 89.3(2)
F5 P1 F4 87.53(18)
F3 P1 F4 88.83(18)
O1 Fe1 C4 103.54(12)
O1 Fe1 C5 142.44(13)
C4 Fe1 C5 39.44(7)
O1 Fe1 C3 88.01(12)
C4 Fe1 C3 39.34(7)
C5 Fe1 C3 66.02(11)
O1 Fe1 C1 149.90(13)
C4 Fe1 C1 66.03(11)
C5 Fe1 C1 39.37(7)
C3 Fe1 C1 65.86(11)
O1 Fe1 C2 110.77(13)
C4 Fe1 C2 65.91(11)
C5 Fe1 C2 65.94(11)
C3 Fe1 C2 39.20(7)
C1 Fe1 C2 39.22(7)
O1 Fe1 S1 90.17(9)
C4 Fe1 S1 93.78(9)
C5 Fe1 S1 87.31(10)
C3 Fe1 S1 130.35(10)
C1 Fe1 S1 117.80(11)
C2 Fe1 S1 153.25(11)
O1 Fe1 S2 89.78(9)
C4 Fe1 S2 155.39(10)
C5 Fe1 S2 126.69(11)
C3 Fe1 S2 122.63(10)
C1 Fe1 S2 92.10(11)
C2 Fe1 S2 90.14(10)
S1 Fe1 S2 106.97(5)
O1 Fe1 Fe2 84.97(8)
C4 Fe1 Fe2 146.80(9)
C5 Fe1 Fe2 122.01(9)
C3 Fe1 Fe2 171.98(9)
C1 Fe1 Fe2 119.74(9)
C2 Fe1 Fe2 141.26(9)
S1 Fe1 Fe2 53.70(3)
S2 Fe1 Fe2 53.59(3)
O2 Fe2 C15 100.38(11)
O2 Fe2 C14 138.85(12)
C15 Fe2 C14 39.69(7)
O2 Fe2 C11 88.32(11)
C15 Fe2 C11 39.62(7)
C14 Fe2 C11 66.17(10)
O2 Fe2 C13 152.14(12)
C15 Fe2 C13 65.96(10)
C14 Fe2 C13 39.13(6)
C11 Fe2 C13 65.50(10)
O2 Fe2 C12 114.09(12)
C15 Fe2 C12 65.87(10)
C14 Fe2 C12 65.55(10)
C11 Fe2 C12 39.01(7)
C13 Fe2 C12 38.74(6)
O2 Fe2 S2 90.02(9)
C15 Fe2 S2 98.74(9)
C14 Fe2 S2 88.14(9)
C11 Fe2 S2 136.79(10)
C13 Fe2 S2 115.30(9)
C12 Fe2 S2 152.78(9)
O2 Fe2 S1 89.53(9)
C15 Fe2 S1 151.86(10)
C14 Fe2 S1 129.97(9)
C11 Fe2 S1 115.55(9)
C13 Fe2 S1 93.29(9)
C12 Fe2 S1 86.02(9)
S2 Fe2 S1 107.60(5)
O2 Fe2 Fe1 84.57(8)
C15 Fe2 Fe1 152.54(9)
C14 Fe2 Fe1 125.48(8)
C11 Fe2 Fe1 167.22(9)
C13 Fe2 Fe1 119.10(8)
C12 Fe2 Fe1 136.60(9)
S2 Fe2 Fe1 54.02(3)
S1 Fe2 Fe1 53.91(3)
C21 S1 Fe2 112.40(16)
C21 S1 Fe1 114.26(16)
Fe2 S1 Fe1 72.39(4)
C23 S2 Fe2 113.91(19)
C23 S2 Fe1 112.06(18)
Fe2 S2 Fe1 72.39(4)
C25 O1 Fe1 122.7(2)
C25 O2 Fe2 123.0(2)
C29 N1 C32 128.4(4)
C32 N2 C33 120.1(4)
C2 C1 C5 108.0
C2 C1 C6 125.9(4)
C5 C1 C6 126.0(4)
C2 C1 Fe1 70.64(12)
C5 C1 Fe1 69.98(12)
C6 C1 Fe1 127.1(3)
C3 C2 C1 108.0
C3 C2 C7 125.5(4)
C1 C2 C7 126.4(4)
C3 C2 Fe1 70.21(11)
C1 C2 Fe1 70.14(11)
C7 C2 Fe1 129.0(3)
C4 C3 C2 108.0
C4 C3 C8 126.8(3)
C2 C3 C8 125.2(3)
C4 C3 Fe1 69.98(12)
C2 C3 Fe1 70.58(12)
C8 C3 Fe1 125.4(3)
C3 C4 C5 108.0
C3 C4 C9 125.0(3)
C5 C4 C9 127.0(3)
C3 C4 Fe1 70.68(12)
C5 C4 Fe1 70.24(11)
C9 C4 Fe1 125.5(3)
C4 C5 C1 108.0
C4 C5 C10 126.0(4)
C1 C5 C10 125.7(4)
C4 C5 Fe1 70.32(11)
C1 C5 Fe1 70.65(12)
C10 C5 Fe1 129.7(3)
C12 C11 C15 108.0
C12 C11 C16 126.4(3)
C15 C11 C16 125.6(3)
C12 C11 Fe2 71.83(11)
C15 C11 Fe2 69.18(11)
C16 C11 Fe2 124.9(3)
C11 C12 C13 108.0
C11 C12 C17 124.7(3)
C13 C12 C17 127.1(3)
C11 C12 Fe2 69.16(11)
C13 C12 Fe2 70.47(11)
C17 C12 Fe2 130.4(3)
C14 C13 C12 108.0
C14 C13 C18 126.3(3)
C12 C13 C18 125.7(3)
C14 C13 Fe2 68.99(11)
C12 C13 Fe2 70.79(11)
C18 C13 Fe2 127.9(3)
C15 C14 C13 108.0
C15 C14 C19 125.6(3)
C13 C14 C19 125.9(3)
C15 C14 Fe2 69.42(11)
C13 C14 Fe2 71.88(11)
C19 C14 Fe2 130.7(3)
C14 C15 C11 108.0
C14 C15 C20 126.7(3)
C11 C15 C20 125.3(3)
C14 C15 Fe2 70.89(11)
C11 C15 Fe2 71.20(11)
C20 C15 Fe2 124.8(3)
C22 C21 S1 109.6(4)
C24 C23 S2 109.2(4)
O1 C25 O2 124.8(3)
O1 C25 C26 117.0(3)
O2 C25 C26 118.2(3)
C31 C26 C27 118.9(4)
C31 C26 C25 120.4(4)
C27 C26 C25 120.7(4)
C28 C27 C26 120.7(4)
C29 C28 C27 120.0(4)
N1 C29 C28 124.6(4)
N1 C29 C30 116.4(4)
C28 C29 C30 119.1(4)
C31 C30 C29 120.8(4)
C30 C31 C26 120.5(4)
O3 C32 N2 123.3(4)
O3 C32 N1 124.3(4)
N2 C32 N1 112.4(4)
N2 C33 C34 112.4(4)
C47 C34 C35 119.7(4)
C47 C34 C33 119.3(4)
C35 C34 C33 121.0(4)
C34 C35 C40 119.5(4)
C34 C35 C36 122.9(5)
C40 C35 C36 117.5(5)
C37 C36 C35 119.8(6)
C36 C37 C38 122.4(6)
C39 C38 C37 120.3(6)
C38 C39 C40 120.7(6)
C41 C40 C35 119.9(4)
C41 C40 C39 120.9(5)
C35 C40 C39 119.2(5)
C40 C41 C42 121.6(4)
C41 C42 C47 118.7(4)
C41 C42 C43 121.8(4)
C47 C42 C43 119.5(4)
C44 C43 C42 120.6(5)
C43 C44 C45 120.4(5)
C46 C45 C44 121.2(5)
C45 C46 C47 121.1(5)
C34 C47 C42 120.2(4)
C34 C47 C46 122.7(4)
C42 C47 C46 117.1(4)

loop_
_geom_bond_atom_site_label_1
_geom_bond_atom_site_label_2
_geom_bond_distance
P1 F2 1.555(4)
P1 F1 1.571(3)
P1 F6 1.570(3)
P1 F5 1.596(3)
P1 F3 1.599(3)
P1 F4 1.600(3)
Fe1 O1 1.972(3)
Fe1 C4 2.106(3)
Fe1 C5 2.105(3)
Fe1 C3 2.115(3)
Fe1 C1 2.114(3)
Fe1 C2 2.120(3)
Fe1 S1 2.2067(13)
Fe1 S2 2.2097(13)
Fe1 Fe2 2.6028(8)
Fe2 O2 1.976(3)
Fe2 C15 2.083(3)
Fe2 C14 2.102(3)
Fe2 C11 2.109(3)
Fe2 C13 2.140(3)
Fe2 C12 2.144(3)
Fe2 S2 2.1976(12)
Fe2 S1 2.2008(12)
S1 C21 1.837(5)
S2 C23 1.838(6)
O1 C25 1.266(5)
O2 C25 1.265(5)
O3 C32 1.205(5)
N1 C29 1.391(5)
N1 C32 1.390(5)
N2 C32 1.356(5)
N2 C33 1.442(5)
C1 C2 1.421(2)
C1 C5 1.421(2)
C1 C6 1.503(6)
C2 C3 1.421(2)
C2 C7 1.490(7)
C3 C4 1.421(2)
C3 C8 1.497(5)
C4 C5 1.421(2)
C4 C9 1.505(6)
C5 C10 1.513(6)
C11 C12 1.421(2)
C11 C15 1.421(2)
C11 C16 1.506(5)
C12 C13 1.421(2)
C12 C17 1.496(6)
C13 C14 1.421(2)
C13 C18 1.482(5)
C14 C15 1.421(2)
C14 C19 1.504(5)
C15 C20 1.499(6)
C21 C22 1.518(7)
C23 C24 1.508(8)
C25 C26 1.481(5)
C26 C31 1.384(6)
C26 C27 1.398(6)
C27 C28 1.386(6)
C28 C29 1.385(6)
C29 C30 1.398(6)
C30 C31 1.375(6)
C33 C34 1.504(6)
C34 C47 1.409(6)
C34 C35 1.411(6)
C35 C40 1.428(7)
C35 C36 1.438(7)
C36 C37 1.362(8)
C37 C38 1.383(10)
C38 C39 1.346(9)
C39 C40 1.433(7)
C40 C41 1.381(7)
C41 C42 1.404(7)
C42 C47 1.430(6)
C42 C43 1.425(7)
C43 C44 1.354(8)
C44 C45 1.391(8)
C45 C46 1.360(7)
C46 C47 1.426(6)
